data_4312354
loop_
_publ_author_name
'Mark R. Mason'
'Bassam N. Fneich'
'Kristin Kirschbaum'

_publ_contact_author
;
     Professor Mark R. Mason
     Department of Chemistry
     University of Toledo
     Toledo
     OH 43606
     USA
;
_publ_contact_author_email mmason5@uoft02.utoledo.edu
_publ_contact_author_fax '(419) 530-4033'
_publ_contact_author_phone '(419) 530-1532'
_publ_section_title
;
 Titanium and Zirconium Amido Complexes Ligated by
 2,2'-Di(3-methylindolyl)methanes: Synthesis, Characterization, and
 Ethylene Polymerization Activity
;
_journal_name_full 'Inorganic Chemistry'
_journal_page_first 6592
_journal_page_last 6594
_journal_paper_doi 10.1021/ic0347236
_journal_volume 42
_journal_year 2003
_chemical_formula_sum 'C33 H39 Br N4 Ti'
_chemical_formula_weight 619.49
_chemical_name_systematic
; 
 ? 
;
_space_group_IT_number 14
_symmetry_cell_setting monoclinic
_symmetry_space_group_name_Hall '-P 2yn'
_symmetry_space_group_name_H-M 'P 1 21/n 1'
_atom_sites_solution_hydrogens difmap
_atom_sites_solution_primary patterson
_atom_sites_solution_secondary difmap
_audit_creation_method SHELXL-97
_cell_angle_alpha 90.00
_cell_angle_beta 116.107(3)
_cell_angle_gamma 90.00
_cell_formula_units_Z 4
_cell_length_a 16.969(3)
_cell_length_b 10.417(2)
_cell_length_c 18.760(4)
_cell_measurement_reflns_used 5815
_cell_measurement_temperature 120(2)
_cell_measurement_theta_max 53.477
_cell_measurement_theta_min 4.596
_cell_volume 2977.8(10)
_computing_cell_refinement 'Bruker SMART'
_computing_data_collection 'Bruker SMART'
_computing_data_reduction 'Bruker SHELXTL'
_computing_molecular_graphics 'Bruker SHELXTL'
_computing_publication_material 'Bruker SHELXTL'
_computing_structure_refinement 'SHELXL-97 (Sheldrick, 1997)'
_computing_structure_solution 'SHELXS-97 (Sheldrick, 1990)'
_diffrn_ambient_temperature 120(2)
_diffrn_measured_fraction_theta_full 0.908
_diffrn_measured_fraction_theta_max 0.908
_diffrn_measurement_device_type 'CCD area detector'
_diffrn_measurement_method 'omega scans'
_diffrn_radiation_monochromator graphite
_diffrn_radiation_source 'sealed tube'
_diffrn_radiation_type MoK\a
_diffrn_radiation_wavelength 0.71073
_diffrn_reflns_av_R_equivalents 0.0625
_diffrn_reflns_av_sigmaI/netI 0.0742
_diffrn_reflns_limit_h_max 21
_diffrn_reflns_limit_h_min -22
_diffrn_reflns_limit_k_max 12
_diffrn_reflns_limit_k_min -14
_diffrn_reflns_limit_l_max 19
_diffrn_reflns_limit_l_min -24
_diffrn_reflns_number 18699
_diffrn_reflns_theta_full 28.65
_diffrn_reflns_theta_max 28.65
_diffrn_reflns_theta_min 2.16
_exptl_absorpt_coefficient_mu 1.658
_exptl_absorpt_correction_T_max 0.840519
_exptl_absorpt_correction_T_min 0.609421
_exptl_absorpt_correction_type sadabs
_exptl_crystal_colour Red
_exptl_crystal_density_diffrn 1.382
_exptl_crystal_density_method 'not measured'
_exptl_crystal_F_000 1288
_refine_diff_density_max 1.338
_refine_diff_density_min -0.603
_refine_diff_density_rms 0.110
_refine_ls_extinction_method none
_refine_ls_goodness_of_fit_ref 1.082
_refine_ls_hydrogen_treatment refall
_refine_ls_matrix_type full
_refine_ls_number_parameters 508
_refine_ls_number_reflns 6939
_refine_ls_number_restraints 0
_refine_ls_restrained_S_all 1.082
_refine_ls_R_factor_all 0.1033
_refine_ls_R_factor_gt 0.0693
_refine_ls_shift/su_max 0.007
_refine_ls_shift/su_mean 0.000
_refine_ls_structure_factor_coef Fsqd
_refine_ls_weighting_details 'calc w=1/[\s^2^(Fo^2^)+(0.0628P)^2^+6.1822P] where P=(Fo^2^+2Fc^2^)/3'
_refine_ls_weighting_scheme calc
_refine_ls_wR_factor_gt 0.1395
_refine_ls_wR_factor_ref 0.1520
_reflns_number_gt 5048
_reflns_number_total 6939
_reflns_threshold_expression >2sigma(I)
_cod_data_source_file ic0347236si20030908_044746_2.cif
_cod_data_source_block 3b
_cod_depositor_comments
;
The following automatic conversions were performed:

'_symmetry_cell_setting' value 'Monoclinic' changed to 'monoclinic'
according to the built-in table from CIF Core dictionary named
'cif_core.dic' version 2.4.1 from 2010-06-29.

Automatic conversion script
Id: cif_fix_values 1646 2011-03-28 12:23:43Z adriana 
;
_cod_original_cell_volume 2977.7(10)
_cod_database_code 4312354

loop_
_symmetry_equiv_pos_as_xyz
'x, y, z'
'-x+1/2, y+1/2, -z+1/2'
'-x, -y, -z'
'x-1/2, -y-1/2, z-1/2'

loop_
_atom_site_label
_atom_site_type_symbol
_atom_site_fract_x
_atom_site_fract_y
_atom_site_fract_z
_atom_site_U_iso_or_equiv
_atom_site_adp_type
_atom_site_occupancy
_atom_site_symmetry_multiplicity
_atom_site_calc_flag
_atom_site_refinement_flags
_atom_site_disorder_assembly
_atom_site_disorder_group
Ti Ti 0.84155(5) 0.02171(7) 0.13272(4) 0.01459(17) Uani 1 1 d . . .
Br Br 1.25138(3) 0.33740(4) 0.29348(3) 0.02796(14) Uani 1 1 d . . .
N1 N 0.8984(2) -0.1365(3) 0.1174(2) 0.0177(7) Uani 1 1 d . . .
N2 N 0.8722(2) -0.0078(3) 0.2455(2) 0.0168(7) Uani 1 1 d . . .
N3 N 0.7209(2) 0.0148(3) 0.0692(2) 0.0164(7) Uani 1 1 d . . .
N4 N 0.8816(2) 0.1738(3) 0.1078(2) 0.0179(7) Uani 1 1 d . . .
C1 C 1.0091(3) -0.1279(4) 0.2618(3) 0.0176(8) Uani 1 1 d . . .
H1 H 1.048(3) -0.183(5) 0.300(3) 0.030(14) Uiso 1 1 d . . .
C2 C 1.0689(3) -0.0126(4) 0.2679(2) 0.0159(8) Uani 1 1 d . . .
C3 C 1.1086(3) 0.0539(4) 0.3386(3) 0.0239(10) Uani 1 1 d . . .
H3 H 1.098(3) 0.035(4) 0.384(3) 0.022(12) Uiso 1 1 d . . .
C4 C 1.1636(3) 0.1561(5) 0.3468(3) 0.0262(10) Uani 1 1 d . . .
H4 H 1.191(3) 0.196(5) 0.393(3) 0.038(15) Uiso 1 1 d . . .
C5 C 1.1780(3) 0.1926(4) 0.2832(3) 0.0201(9) Uani 1 1 d . . .
C6 C 1.1403(3) 0.1287(4) 0.2122(3) 0.0221(9) Uani 1 1 d . . .
H6 H 1.154(3) 0.138(5) 0.168(3) 0.028(13) Uiso 1 1 d . . .
C7 C 1.0859(3) 0.0242(4) 0.2053(3) 0.0202(9) Uani 1 1 d . . .
H7 H 1.056(3) -0.017(4) 0.156(3) 0.016(11) Uiso 1 1 d . . .
C11 C 0.9696(3) -0.1927(4) 0.1820(2) 0.0164(8) Uani 1 1 d . . .
C12 C 0.9933(3) -0.3081(4) 0.1623(3) 0.0171(8) Uani 1 1 d . . .
C13 C 0.9333(3) -0.3290(4) 0.0808(3) 0.0203(9) Uani 1 1 d . . .
C14 C 0.9218(3) -0.4303(4) 0.0272(3) 0.0249(10) Uani 1 1 d . . .
H14 H 0.963(3) -0.499(5) 0.043(3) 0.028(13) Uiso 1 1 d . . .
C15 C 0.8542(3) -0.4242(5) -0.0480(3) 0.0289(11) Uani 1 1 d . . .
H15 H 0.846(3) -0.490(5) -0.084(3) 0.026(13) Uiso 1 1 d . . .
C16 C 0.7972(3) -0.3175(5) -0.0726(3) 0.0274(10) Uani 1 1 d . . .
H16 H 0.753(3) -0.314(5) -0.124(3) 0.029(13) Uiso 1 1 d . . .
C17 C 0.8085(3) -0.2158(4) -0.0212(3) 0.0230(9) Uani 1 1 d . . .
H17 H 0.769(3) -0.151(4) -0.039(3) 0.017(11) Uiso 1 1 d . . .
C18 C 0.8760(3) -0.2231(4) 0.0551(3) 0.0191(9) Uani 1 1 d . . .
C19 C 1.0660(3) -0.3950(5) 0.2134(3) 0.0270(11) Uani 1 1 d . . .
H19B H 1.051(5) -0.462(7) 0.222(4) 0.07(2) Uiso 1 1 d . . .
H19A H 1.114(4) -0.397(6) 0.200(4) 0.055(18) Uiso 1 1 d . . .
H19C H 1.102(4) -0.374(6) 0.273(4) 0.056(18) Uiso 1 1 d . . .
C21 C 0.9426(3) -0.0879(4) 0.2916(2) 0.0159(8) Uani 1 1 d . . .
C22 C 0.9436(3) -0.1169(4) 0.3628(2) 0.0185(8) Uani 1 1 d . . .
C23 C 0.8694(3) -0.0509(4) 0.3639(2) 0.0185(9) Uani 1 1 d . . .
C24 C 0.8361(3) -0.0398(4) 0.4196(3) 0.0249(10) Uani 1 1 d . . .
H24 H 0.863(3) -0.082(4) 0.468(3) 0.014(11) Uiso 1 1 d . . .
C25 C 0.7627(3) 0.0338(4) 0.4025(3) 0.0262(10) Uani 1 1 d . . .
H25 H 0.741(3) 0.047(5) 0.437(3) 0.024(13) Uiso 1 1 d . . .
C26 C 0.7211(3) 0.0977(4) 0.3299(3) 0.0234(10) Uani 1 1 d . . .
C27 C 0.7526(3) 0.0912(4) 0.2734(3) 0.0213(9) Uani 1 1 d . . .
H27 H 0.727(3) 0.133(5) 0.224(3) 0.025(13) Uiso 1 1 d . . .
C28 C 0.8272(3) 0.0152(4) 0.2912(2) 0.0169(8) Uani 1 1 d . . .
C29 C 1.0079(3) -0.1954(5) 0.4283(3) 0.0271(10) Uani 1 1 d . . .
H29A H 0.982(4) -0.284(6) 0.428(4) 0.056(18) Uiso 1 1 d . . .
H29C H 1.058(4) -0.212(6) 0.424(3) 0.046(17) Uiso 1 1 d . . .
H29B H 1.014(4) -0.174(6) 0.477(4) 0.06(2) Uiso 1 1 d . . .
C31 C 0.6844(3) -0.1085(4) 0.0796(3) 0.0217(9) Uani 1 1 d . . .
H31B H 0.666(3) -0.163(4) 0.032(3) 0.011(10) Uiso 1 1 d . . .
H31A H 0.733(3) -0.150(5) 0.121(3) 0.033(14) Uiso 1 1 d . . .
C32 C 0.6077(4) -0.0971(5) 0.1003(3) 0.0313(11) Uani 1 1 d . . .
H32B H 0.555(4) -0.072(5) 0.056(3) 0.035(14) Uiso 1 1 d . . .
H32C H 0.588(3) -0.181(5) 0.111(3) 0.034(14) Uiso 1 1 d . . .
H32A H 0.630(4) -0.055(7) 0.144(4) 0.07(2) Uiso 1 1 d . . .
C33 C 0.6591(3) 0.1029(4) 0.0106(3) 0.0236(9) Uani 1 1 d . . .
H33B H 0.609(3) 0.119(4) 0.024(3) 0.019(11) Uiso 1 1 d . . .
H33A H 0.696(3) 0.190(4) 0.016(3) 0.018(11) Uiso 1 1 d . . .
C34 C 0.6191(4) 0.0517(5) -0.0741(3) 0.0315(11) Uani 1 1 d . . .
H34C H 0.663(3) 0.040(5) -0.092(3) 0.025(13) Uiso 1 1 d . . .
H34B H 0.574(4) 0.103(6) -0.110(4) 0.060(19) Uiso 1 1 d . . .
H34A H 0.582(4) -0.022(6) -0.077(3) 0.048(17) Uiso 1 1 d . . .
C41 C 0.8688(3) 0.1719(5) 0.0252(3) 0.0250(10) Uani 1 1 d . . .
H41B H 0.836(3) 0.092(5) 0.002(3) 0.034(14) Uiso 1 1 d . . .
H41A H 0.832(4) 0.241(6) -0.005(4) 0.061(19) Uiso 1 1 d . . .
C42 C 0.9518(4) 0.1709(6) 0.0139(3) 0.0319(11) Uani 1 1 d . . .
H42C H 0.933(3) 0.174(4) -0.043(3) 0.027(13) Uiso 1 1 d . . .
H42B H 0.974(4) 0.102(6) 0.032(4) 0.048(19) Uiso 1 1 d . . .
H42A H 0.993(4) 0.231(6) 0.045(4) 0.06(2) Uiso 1 1 d . . .
C43 C 0.9204(3) 0.2930(4) 0.1495(3) 0.0233(9) Uani 1 1 d . . .
H43A H 0.990(3) 0.294(5) 0.165(3) 0.032(13) Uiso 1 1 d . . .
H43B H 0.887(3) 0.374(4) 0.113(3) 0.023(12) Uiso 1 1 d . . .
C44 C 0.9135(4) 0.3066(5) 0.2266(3) 0.0304(11) Uani 1 1 d . . .
H44C H 0.850(3) 0.298(4) 0.218(3) 0.020(12) Uiso 1 1 d . . .
H44B H 0.936(3) 0.390(5) 0.250(3) 0.027(13) Uiso 1 1 d . . .
H44A H 0.947(3) 0.250(5) 0.263(3) 0.021(12) Uiso 1 1 d . . .
H26 H 0.670(3) 0.131(5) 0.314(3) 0.032(14) Uiso 1 1 d . . .

loop_
_atom_site_aniso_label
_atom_site_aniso_U_11
_atom_site_aniso_U_22
_atom_site_aniso_U_33
_atom_site_aniso_U_23
_atom_site_aniso_U_13
_atom_site_aniso_U_12
Ti 0.0185(4) 0.0095(3) 0.0157(4) 0.0004(3) 0.0075(3) 0.0000(3)
Br 0.0314(3) 0.0225(2) 0.0294(3) -0.0062(2) 0.0128(2) -0.01169(19)
N1 0.0222(17) 0.0110(17) 0.0189(18) -0.0020(13) 0.0083(15) -0.0016(13)
N2 0.0213(17) 0.0108(16) 0.0176(17) 0.0005(13) 0.0080(15) -0.0001(13)
N3 0.0183(16) 0.0108(16) 0.0170(17) 0.0023(14) 0.0049(14) -0.0005(13)
N4 0.0217(17) 0.0098(16) 0.0220(18) 0.0010(14) 0.0094(15) -0.0001(13)
C1 0.018(2) 0.0116(19) 0.020(2) 0.0008(16) 0.0055(17) 0.0014(16)
C2 0.0163(18) 0.0131(19) 0.018(2) -0.0013(16) 0.0071(16) 0.0026(15)
C3 0.026(2) 0.029(2) 0.017(2) -0.0010(18) 0.0094(19) -0.0030(19)
C4 0.029(2) 0.025(2) 0.024(2) -0.011(2) 0.011(2) -0.008(2)
C5 0.0161(19) 0.016(2) 0.028(2) -0.0009(17) 0.0097(18) 0.0000(16)
C6 0.025(2) 0.020(2) 0.023(2) -0.0045(18) 0.0118(19) -0.0045(17)
C7 0.022(2) 0.018(2) 0.019(2) -0.0050(18) 0.0071(18) 0.0010(17)
C11 0.021(2) 0.0086(19) 0.020(2) 0.0018(15) 0.0095(17) 0.0006(15)
C12 0.019(2) 0.0101(19) 0.028(2) 0.0020(16) 0.0163(18) 0.0003(15)
C13 0.025(2) 0.013(2) 0.030(2) -0.0028(18) 0.0186(19) -0.0064(17)
C14 0.036(3) 0.014(2) 0.037(3) -0.0027(19) 0.026(2) -0.0047(19)
C15 0.045(3) 0.020(2) 0.033(3) -0.014(2) 0.027(2) -0.013(2)
C16 0.037(3) 0.029(3) 0.020(2) -0.007(2) 0.015(2) -0.010(2)
C17 0.026(2) 0.020(2) 0.024(2) -0.0038(19) 0.012(2) -0.0048(19)
C18 0.024(2) 0.014(2) 0.028(2) -0.0043(17) 0.0190(19) -0.0046(16)
C19 0.031(3) 0.017(2) 0.036(3) 0.005(2) 0.017(2) 0.005(2)
C21 0.019(2) 0.0089(19) 0.018(2) -0.0009(15) 0.0071(17) -0.0017(15)
C22 0.023(2) 0.015(2) 0.016(2) 0.0004(16) 0.0068(17) -0.0051(16)
C23 0.022(2) 0.016(2) 0.018(2) -0.0010(16) 0.0090(18) -0.0030(16)
C24 0.033(3) 0.020(2) 0.021(2) -0.0023(19) 0.012(2) -0.0071(19)
C25 0.030(2) 0.025(2) 0.033(3) -0.009(2) 0.022(2) -0.009(2)
C26 0.025(2) 0.014(2) 0.034(3) -0.0079(19) 0.016(2) -0.0011(18)
C27 0.022(2) 0.015(2) 0.024(2) -0.0046(18) 0.008(2) 0.0002(17)
C28 0.0201(19) 0.0146(19) 0.017(2) -0.0035(16) 0.0084(17) -0.0021(16)
C29 0.029(3) 0.028(3) 0.024(3) 0.007(2) 0.011(2) 0.005(2)
C31 0.023(2) 0.017(2) 0.019(2) 0.0029(18) 0.0038(19) -0.0054(18)
C32 0.032(3) 0.032(3) 0.026(3) 0.000(2) 0.009(2) -0.011(2)
C33 0.022(2) 0.019(2) 0.027(2) 0.0078(19) 0.009(2) 0.0052(18)
C34 0.027(3) 0.034(3) 0.029(3) 0.008(2) 0.008(2) 0.000(2)
C41 0.030(2) 0.022(2) 0.022(2) 0.002(2) 0.011(2) -0.002(2)
C42 0.037(3) 0.033(3) 0.026(3) 0.001(2) 0.014(2) -0.002(2)
C43 0.030(2) 0.013(2) 0.028(2) -0.0006(18) 0.014(2) -0.0016(18)
C44 0.042(3) 0.019(3) 0.026(3) -0.004(2) 0.011(2) -0.002(2)

loop_
_atom_type_symbol
_atom_type_description
_atom_type_scat_dispersion_real
_atom_type_scat_dispersion_imag
_atom_type_scat_source
C C 0.0033 0.0016 'International Tables Vol C Tables 4.2.6.8 and 6.1.1.4'
H H 0.0000 0.0000 'International Tables Vol C Tables 4.2.6.8 and 6.1.1.4'
N N 0.0061 0.0033 'International Tables Vol C Tables 4.2.6.8 and 6.1.1.4'
Ti Ti 0.2776 0.4457 'International Tables Vol C Tables 4.2.6.8 and 6.1.1.4'
Br Br -0.2901 2.4595 'International Tables Vol C Tables 4.2.6.8 and 6.1.1.4'

loop_
_geom_angle_atom_site_label_1
_geom_angle_atom_site_label_2
_geom_angle_atom_site_label_3
_geom_angle
_geom_angle_site_symmetry_1
_geom_angle_site_symmetry_3
_geom_angle_publ_flag
N3 Ti N4 106.98(15) . . ?
N3 Ti N2 112.18(15) . . ?
N4 Ti N2 116.74(15) . . ?
N3 Ti N1 109.96(14) . . ?
N4 Ti N1 114.43(15) . . ?
N2 Ti N1 96.32(14) . . ?
C18 N1 C11 105.5(3) . . ?
C18 N1 Ti 133.4(3) . . ?
C11 N1 Ti 120.4(3) . . ?
C28 N2 C21 105.7(3) . . ?
C28 N2 Ti 132.6(3) . . ?
C21 N2 Ti 120.4(3) . . ?
C33 N3 C31 116.2(3) . . ?
C33 N3 Ti 132.8(3) . . ?
C31 N3 Ti 110.9(3) . . ?
C43 N4 C41 113.6(3) . . ?
C43 N4 Ti 135.8(3) . . ?
C41 N4 Ti 110.7(3) . . ?
C11 C1 C21 114.3(3) . . ?
C11 C1 C2 114.4(3) . . ?
C21 C1 C2 109.2(3) . . ?
C11 C1 H1 110(3) . . ?
C21 C1 H1 107(3) . . ?
C2 C1 H1 101(3) . . ?
C7 C2 C3 118.8(4) . . ?
C7 C2 C1 122.0(4) . . ?
C3 C2 C1 119.2(4) . . ?
C4 C3 C2 120.9(4) . . ?
C4 C3 H3 116(3) . . ?
C2 C3 H3 123(3) . . ?
C5 C4 C3 119.2(4) . . ?
C5 C4 H4 120(3) . . ?
C3 C4 H4 121(3) . . ?
C6 C5 C4 121.7(4) . . ?
C6 C5 Br 119.1(3) . . ?
C4 C5 Br 119.2(3) . . ?
C5 C6 C7 118.4(4) . . ?
C5 C6 H6 127(3) . . ?
C7 C6 H6 114(3) . . ?
C2 C7 C6 121.0(4) . . ?
C2 C7 H7 119(3) . . ?
C6 C7 H7 120(3) . . ?
C12 C11 N1 112.1(4) . . ?
C12 C11 C1 127.4(4) . . ?
N1 C11 C1 120.5(3) . . ?
C11 C12 C13 105.5(4) . . ?
C11 C12 C19 128.2(4) . . ?
C13 C12 C19 126.3(4) . . ?
C18 C13 C14 119.0(4) . . ?
C18 C13 C12 107.7(4) . . ?
C14 C13 C12 133.3(4) . . ?
C15 C14 C13 119.2(4) . . ?
C15 C14 H14 122(3) . . ?
C13 C14 H14 119(3) . . ?
C14 C15 C16 121.0(4) . . ?
C14 C15 H15 120(3) . . ?
C16 C15 H15 119(3) . . ?
C17 C16 C15 120.6(5) . . ?
C17 C16 H16 119(3) . . ?
C15 C16 H16 120(3) . . ?
C18 C17 C16 118.3(4) . . ?
C18 C17 H17 125(3) . . ?
C16 C17 H17 117(3) . . ?
C17 C18 N1 128.9(4) . . ?
C17 C18 C13 121.9(4) . . ?
N1 C18 C13 109.2(4) . . ?
C12 C19 H19B 115(5) . . ?
C12 C19 H19A 114(4) . . ?
H19B C19 H19A 115(6) . . ?
C12 C19 H19C 119(3) . . ?
H19B C19 H19C 93(6) . . ?
H19A C19 H19C 98(5) . . ?
C22 C21 N2 112.1(4) . . ?
C22 C21 C1 127.4(4) . . ?
N2 C21 C1 120.4(3) . . ?
C21 C22 C23 105.9(4) . . ?
C21 C22 C29 128.6(4) . . ?
C23 C22 C29 125.5(4) . . ?
C24 C23 C28 118.9(4) . . ?
C24 C23 C22 134.0(4) . . ?
C28 C23 C22 107.1(4) . . ?
C25 C24 C23 119.7(4) . . ?
C25 C24 H24 120(3) . . ?
C23 C24 H24 121(3) . . ?
C24 C25 C26 120.7(4) . . ?
C24 C25 H25 123(3) . . ?
C26 C25 H25 116(3) . . ?
C27 C26 C25 121.7(4) . . ?
C27 C26 H26 116(4) . . ?
C25 C26 H26 122(4) . . ?
C26 C27 C28 117.2(4) . . ?
C26 C27 H27 124(3) . . ?
C28 C27 H27 118(3) . . ?
N2 C28 C27 129.0(4) . . ?
N2 C28 C23 109.2(3) . . ?
C27 C28 C23 121.8(4) . . ?
C22 C29 H29A 110(3) . . ?
C22 C29 H29C 114(4) . . ?
H29A C29 H29C 104(5) . . ?
C22 C29 H29B 115(4) . . ?
H29A C29 H29B 95(5) . . ?
H29C C29 H29B 116(5) . . ?
N3 C31 C32 115.0(4) . . ?
N3 C31 H31B 111(2) . . ?
C32 C31 H31B 108(2) . . ?
N3 C31 H31A 104(3) . . ?
C32 C31 H31A 111(3) . . ?
H31B C31 H31A 107(4) . . ?
C31 C32 H32B 112(3) . . ?
C31 C32 H32C 113(3) . . ?
H32B C32 H32C 99(4) . . ?
C31 C32 H32A 102(4) . . ?
H32B C32 H32A 123(6) . . ?
H32C C32 H32A 108(5) . . ?
N3 C33 C34 114.1(4) . . ?
N3 C33 H33B 109(3) . . ?
C34 C33 H33B 106(3) . . ?
N3 C33 H33A 105(2) . . ?
C34 C33 H33A 111(2) . . ?
H33B C33 H33A 112(3) . . ?
C33 C34 H34C 111(3) . . ?
C33 C34 H34B 114(4) . . ?
H34C C34 H34B 109(5) . . ?
C33 C34 H34A 108(3) . . ?
H34C C34 H34A 118(4) . . ?
H34B C34 H34A 96(5) . . ?
N4 C41 C42 115.7(4) . . ?
N4 C41 H41B 106(3) . . ?
C42 C41 H41B 108(3) . . ?
N4 C41 H41A 112(4) . . ?
C42 C41 H41A 109(4) . . ?
H41B C41 H41A 106(5) . . ?
C41 C42 H42C 107(3) . . ?
C41 C42 H42B 104(4) . . ?
H42C C42 H42B 110(5) . . ?
C41 C42 H42A 113(4) . . ?
H42C C42 H42A 117(5) . . ?
H42B C42 H42A 104(6) . . ?
N4 C43 C44 112.7(4) . . ?
N4 C43 H43A 110(3) . . ?
C44 C43 H43A 106(3) . . ?
N4 C43 H43B 110(2) . . ?
C44 C43 H43B 106(2) . . ?
H43A C43 H43B 112(4) . . ?
C43 C44 H44C 112(3) . . ?
C43 C44 H44B 109(3) . . ?
H44C C44 H44B 109(4) . . ?
C43 C44 H44A 113(3) . . ?
H44C C44 H44A 109(4) . . ?
H44B C44 H44A 105(4) . . ?

loop_
_geom_bond_atom_site_label_1
_geom_bond_atom_site_label_2
_geom_bond_distance
_geom_bond_site_symmetry_2
_geom_bond_publ_flag
Ti N3 1.862(3) . ?
Ti N4 1.863(3) . ?
Ti N2 1.968(3) . ?
Ti N1 1.994(3) . ?
Br C5 1.911(4) . ?
N1 C18 1.390(5) . ?
N1 C11 1.407(5) . ?
N2 C28 1.396(5) . ?
N2 C21 1.401(5) . ?
N3 C33 1.462(5) . ?
N3 C31 1.476(5) . ?
N4 C43 1.461(5) . ?
N4 C41 1.466(6) . ?
C1 C11 1.504(6) . ?
C1 C21 1.521(6) . ?
C1 C2 1.545(6) . ?
C1 H1 0.93(5) . ?
C2 C7 1.380(6) . ?
C2 C3 1.382(6) . ?
C3 C4 1.379(6) . ?
C3 H3 0.96(5) . ?
C4 C5 1.372(6) . ?
C4 H4 0.89(5) . ?
C5 C6 1.370(6) . ?
C6 C7 1.396(6) . ?
C6 H6 0.96(5) . ?
C7 H7 0.94(4) . ?
C11 C12 1.368(5) . ?
C12 C13 1.433(6) . ?
C12 C19 1.490(6) . ?
C13 C18 1.408(6) . ?
C13 C14 1.410(6) . ?
C14 C15 1.373(7) . ?
C14 H14 0.95(5) . ?
C15 C16 1.411(7) . ?
C15 H15 0.93(5) . ?
C16 C17 1.388(6) . ?
C16 H16 0.92(5) . ?
C17 C18 1.387(6) . ?
C17 H17 0.91(4) . ?
C19 H19B 0.78(7) . ?
C19 H19A 0.95(6) . ?
C19 H19C 1.03(7) . ?
C21 C22 1.363(6) . ?
C22 C23 1.442(6) . ?
C22 C29 1.480(6) . ?
C23 C24 1.395(6) . ?
C23 C28 1.410(6) . ?
C24 C25 1.375(7) . ?
C24 H24 0.93(4) . ?
C25 C26 1.397(7) . ?
C25 H25 0.88(5) . ?
C26 C27 1.383(7) . ?
C26 H26 0.85(5) . ?
C27 C28 1.403(6) . ?
C27 H27 0.94(5) . ?
C29 H29A 1.02(7) . ?
C29 H29C 0.90(6) . ?
C29 H29B 0.89(7) . ?
C31 C32 1.519(7) . ?
C31 H31B 0.99(4) . ?
C31 H31A 0.95(5) . ?
C32 H32B 0.95(5) . ?
C32 H32C 0.98(5) . ?
C32 H32A 0.86(7) . ?
C33 C34 1.522(7) . ?
C33 H33B 1.00(5) . ?
C33 H33A 1.09(4) . ?
C34 H34C 0.94(5) . ?
C34 H34B 0.93(7) . ?
C34 H34A 0.98(6) . ?
C41 C42 1.514(7) . ?
C41 H41B 0.99(5) . ?
C41 H41A 0.96(7) . ?
C42 H42C 0.98(5) . ?
C42 H42B 0.82(6) . ?
C42 H42A 0.93(7) . ?
C43 C44 1.508(7) . ?
C43 H43A 1.08(5) . ?
C43 H43B 1.08(5) . ?
C44 H44C 1.02(5) . ?
C44 H44B 0.98(5) . ?
C44 H44A 0.90(5) . ?

loop_
_cod_related_entry_id
_cod_related_entry_database
_cod_related_entry_code
1 ChemSpider 30660912
